data_7130286
loop_
_publ_author_name
'Han, Huabin'
'Wang, Lele'
'Niu, Xinyue'
'Li, Chaoyang'
'Xu, Yuanqing'
'Wang, Qilin'

_publ_section_title
;
 Diastereoselective construction of bridged piperidines through an
 interrupted dearomative reduction
;
_journal_name_full 'Chemical Communications'
_journal_paper_doi 10.1039/D2CC02225G
_journal_year 2022
_chemical_absolute_configuration ad
_chemical_formula_moiety 'C21 H20 N2 O3'
_chemical_formula_sum 'C21 H20 N2 O3'
_chemical_formula_weight 348.39
_space_group_crystal_system monoclinic
_space_group_IT_number 9
_space_group_name_Hall 'C -2yc'
_space_group_name_H-M_alt 'C 1 c 1'
_atom_sites_solution_hydrogens geom
_atom_sites_solution_primary iterative
_audit_creation_date 2019-12-18
_audit_creation_method
;
Olex2 1.2
(compiled 2018.05.29 svn.r3508 for OlexSys, GUI svn.r5506)
;
_audit_update_record
;
2022-03-29 deposited with the CCDC.	2022-06-20 downloaded from the CCDC.
;
_cell_angle_alpha 90
_cell_angle_beta 121.241(3)
_cell_angle_gamma 90
_cell_formula_units_Z 4
_cell_length_a 22.6978(5)
_cell_length_b 7.32067(11)
_cell_length_c 12.3466(3)
_cell_measurement_reflns_used 3360
_cell_measurement_temperature 293(2)
_cell_measurement_theta_max 70.8710
_cell_measurement_theta_min 4.5490
_cell_volume 1754.06(8)
_computing_cell_refinement 'CrysAlisPro 1.171.40.53 (Rigaku OD, 2019)'
_computing_data_collection 'CrysAlisPro 1.171.40.53 (Rigaku OD, 2019)'
_computing_data_reduction 'CrysAlisPro 1.171.40.53 (Rigaku OD, 2019)'
_computing_molecular_graphics 'Olex2 (Dolomanov et al., 2009)'
_computing_publication_material 'Olex2 (Dolomanov et al., 2009)'
_computing_structure_refinement 'ShelXL (Sheldrick, 2015)'
_computing_structure_solution
;
Superflip (Palatinus & Chapuis, 2007;Palatinus & van der Lee, 2008;
Palatinus et al., 2012)
;
_diffrn_ambient_temperature 293(2)
_diffrn_detector 'CCD plate'
_diffrn_detector_area_resol_mean 16.2312
_diffrn_detector_type Eos
_diffrn_measured_fraction_theta_full 0.999
_diffrn_measured_fraction_theta_max 0.999
_diffrn_measurement_details
;
List of Runs (angles in degrees, time in seconds):

  # Type    Start    End  Width  t~exp~   \w     \q     \k     \f   Frames
#--------------------------------------------------------------------------
  1  \w    -42.00  -5.00   0.50    2.00    --  -33.50 -77.00 -60.00   74
  2  \w    -83.00 -58.00   0.50    2.00    --  -33.50 -57.00-180.00   50
  3  \w   -101.00 -61.00   0.50    2.00    --  -33.50 -77.00 -60.00   80
  4  \w     61.00  99.00   0.50    2.00    --   36.47 178.00  90.00   76
  5  \w     73.00 110.00   0.50    2.00    --   36.47 178.00  30.00   74
  6  \w     14.00  54.00   0.50    2.00    --   36.47  77.00 150.00   80
  7  \w     63.00 110.00   0.50    2.00    --   36.47 178.00 -60.00   94
  8  \w     55.00 103.00   0.50    2.00    --   36.47  37.00 150.00   96
  9  \w     52.00  77.00   0.50    2.00    --   36.47 -99.00 -30.00   50
 10  \w     -3.00  32.00   0.50    2.00    --   36.47 -99.00 -30.00   70
 11  \w      0.00  69.00   0.50    2.00    --   36.47  19.00 -90.00  138
 12  \w     24.00  58.00   0.50    2.00    --   36.47  37.00 120.00   68
 13  \w     64.00  97.00   0.50    2.00    --   36.47 178.00 -90.00   66
 14  \w    -31.00  49.00   0.50    2.00    --   36.47 -57.00-180.00  160
 15  \w     81.00 106.00   0.50    2.00    --   36.47  77.00 150.00   50
 16  \w     20.00  47.00   0.50    2.00    --   36.47  57.00-120.00   54
 17  \w     75.00 105.00   0.50    2.00    --   36.47  57.00 -90.00   60
 18  \w     -1.00 108.00   0.50    2.00    --   36.47  19.00 120.00  218
 19  \w     37.00  64.00   0.50    2.00    --   36.47  57.00 120.00   54
 20  \w     79.00 106.00   0.50    6.50    --  108.00  77.00  90.00   54
 21  \w     88.00 114.00   0.50    6.50    --  108.00  61.00-180.00   52
 22  \w     78.00 134.00   0.50    6.50    --  108.00 -77.00 -30.00  112
 23  \w     85.00 139.00   0.50    6.50    --  108.00  30.00 120.00  108
 24  \w     39.00  76.00   0.50    6.50    --  108.00 -77.00 -30.00   74
 25  \w     82.00 135.00   0.50    6.50    --  108.00  30.00 150.00  106
 26  \w     82.00 109.00   0.50    6.50    --  108.00  30.00-180.00   54
 27  \w    108.00 176.00   0.50    6.50    --  108.00 111.00 -60.00  136
 28  \w    147.00 174.00   0.50    6.50    --  108.00  61.00-150.00   54
 29  \w     88.00 114.00   0.50    6.50    --  108.00  61.00 150.00   52
 30  \w     62.00 119.00   0.50    6.50    --  108.00 -61.00-150.00  114
 31  \w     89.00 140.00   0.50    6.50    --  108.00  61.00-150.00  102
 32  \w    123.00 176.00   0.50    6.50    --  108.00  77.00 150.00  106
 33  \w     88.00 115.00   0.50    6.50    --  108.00  45.00 150.00   54
 34  \w     79.00 105.00   0.50    6.50    --  108.00  77.00 150.00   52
 35  \w     80.00 106.00   0.50    6.50    --  108.00  77.00 120.00   52
 36  \w     82.00 108.00   0.50    6.50    --  108.00  30.00-150.00   52
 37  \w    122.00 170.00   0.50    6.50    --  108.00  77.00-180.00   96
 38  \w     88.00 135.00   0.50    6.50    --  108.00  45.00  90.00   94
 39  \w    133.00 175.00   0.50    6.50    --  108.00  30.00-120.00   84
 40  \w     79.00 106.00   0.50    6.50    --  108.00  77.00-180.00   54
 41  \w     83.00 111.00   0.50    6.50    --  108.00  30.00-120.00   56
 42  \w     88.00 115.00   0.50    6.50    --  108.00  61.00 120.00   54
 43  \w     89.00 114.00   0.50    6.50    --  108.00  45.00-150.00   50
 44  \w    153.00 178.00   0.50    6.50    --  108.00 102.00 -92.00   50
 45  \w     42.00 110.00   0.50    6.50    --  108.00 -94.00-120.00  136
 46  \w     37.00 133.00   0.50    6.50    --  108.00 -30.00-150.00  192
;
_diffrn_measurement_device 'four-circle diffractometer'
_diffrn_measurement_device_type 'Xcalibur, Eos, Gemini'
_diffrn_measurement_method '\w scans'
_diffrn_orient_matrix_type 'CrysAlisPro convention (1999,Acta A55,543-557)'
_diffrn_orient_matrix_UB_11 0.0614456776
_diffrn_orient_matrix_UB_12 -0.0984463587
_diffrn_orient_matrix_UB_13 0.1118490831
_diffrn_orient_matrix_UB_21 0.0442575144
_diffrn_orient_matrix_UB_22 0.0387640807
_diffrn_orient_matrix_UB_23 -0.0588176485
_diffrn_orient_matrix_UB_31 0.0238120111
_diffrn_orient_matrix_UB_32 0.1818887514
_diffrn_orient_matrix_UB_33 0.0730188282
_diffrn_radiation_monochromator graphite
_diffrn_radiation_probe x-ray
_diffrn_radiation_type CuK\a
_diffrn_radiation_wavelength 1.54184
_diffrn_reflns_av_R_equivalents 0.0220
_diffrn_reflns_av_unetI/netI 0.0212
_diffrn_reflns_Laue_measured_fraction_full 0.999
_diffrn_reflns_Laue_measured_fraction_max 0.999
_diffrn_reflns_limit_h_max 26
_diffrn_reflns_limit_h_min -26
_diffrn_reflns_limit_k_max 8
_diffrn_reflns_limit_k_min -8
_diffrn_reflns_limit_l_max 14
_diffrn_reflns_limit_l_min -12
_diffrn_reflns_number 6852
_diffrn_reflns_point_group_measured_fraction_full 0.753
_diffrn_reflns_point_group_measured_fraction_max 0.753
_diffrn_reflns_theta_full 67.059
_diffrn_reflns_theta_max 67.059
_diffrn_reflns_theta_min 6.462
_diffrn_source 'fine-focus sealed X-ray tube'
_diffrn_source_type 'Enhance (Cu) X-ray Source'
_exptl_absorpt_coefficient_mu 0.720
_exptl_absorpt_correction_T_max 1.00000
_exptl_absorpt_correction_T_min 0.85145
_exptl_absorpt_correction_type multi-scan
_exptl_absorpt_process_details
;
CrysAlisPro 1.171.40.53 (Rigaku Oxford Diffraction, 2019)
Empirical absorption correction using spherical harmonics,
 implemented in SCALE3 ABSPACK scaling algorithm.
;
_exptl_crystal_colour colourless
_exptl_crystal_colour_primary colourless
_exptl_crystal_density_diffrn 1.319
_exptl_crystal_description block
_exptl_crystal_F_000 736
_exptl_crystal_size_max 0.15
_exptl_crystal_size_mid 0.09
_exptl_crystal_size_min 0.05
_refine_diff_density_max 0.123
_refine_diff_density_min -0.153
_refine_diff_density_rms 0.031
_refine_ls_abs_structure_details
;
 Flack x determined using 725 quotients [(I+)-(I-)]/[(I+)+(I-)]
 (Parsons, Flack and Wagner, Acta Cryst. B69 (2013) 249-259).
;
_refine_ls_abs_structure_Flack 0.20(16)
_refine_ls_extinction_method none
_refine_ls_goodness_of_fit_ref 1.061
_refine_ls_hydrogen_treatment constr
_refine_ls_matrix_type full
_refine_ls_number_parameters 235
_refine_ls_number_reflns 2357
_refine_ls_number_restraints 2
_refine_ls_restrained_S_all 1.060
_refine_ls_R_factor_all 0.0351
_refine_ls_R_factor_gt 0.0338
_refine_ls_shift/su_max 0.000
_refine_ls_shift/su_mean 0.000
_refine_ls_structure_factor_coef Fsqd
_refine_ls_weighting_details 'w=1/[\s^2^(Fo^2^)+(0.0540P)^2^+0.3564P] where P=(Fo^2^+2Fc^2^)/3'
_refine_ls_weighting_scheme calc
_refine_ls_wR_factor_gt 0.0893
_refine_ls_wR_factor_ref 0.0911
_reflns_Friedel_coverage 0.505
_reflns_Friedel_fraction_full 0.506
_reflns_Friedel_fraction_max 0.506
_reflns_number_gt 2272
_reflns_number_total 2357
_reflns_threshold_expression 'I > 2\s(I)'
_cod_data_source_file d2cc02225g2.cif
_cod_data_source_block wll142
_cod_original_cell_volume 1754.07(8)
_cod_database_code 7130286
_shelx_shelxl_version_number 2014/7
_chemical_oxdiff_formula C40H40O2N4
_shelx_space_group_comment
;
The symmetry employed for this shelxl refinement is uniquely defined
by the following loop, which should always be used as a source of
symmetry information in preference to the above space-group names.
They are only intended as comments.
;
_shelx_estimated_absorpt_t_max 0.965
_shelx_estimated_absorpt_t_min 0.900
_reflns_odcompleteness_completeness 99.94
_reflns_odcompleteness_iscentric 1
_reflns_odcompleteness_theta 66.97
_olex2_refinement_description
;
1. Fixed Uiso
 At 1.2 times of:
  All C(H) groups, All C(H,H) groups
2.a Ternary CH refined with riding coordinates:
 C13(H13)
2.b Secondary CH2 refined with riding coordinates:
 C1(H1A,H1B), C5(H5A,H5B), C6(H6A,H6B), C14(H14A,H14B)
2.c Aromatic/amide H refined with riding coordinates:
 C3(H3), C4(H4), C8(H8), C9(H9), C10(H10), C11(H11), C17(H17), C18(H18),
 C19(H19), C20(H20), C21(H21)
;
_olex2_submission_special_instructions 'No special instructions were received'
_oxdiff_exptl_absorpt_empirical_details
;
Empirical correction (ABSPACK) includes:
- Absorption correction using spherical harmonics
- Frame scaling
;
_oxdiff_exptl_absorpt_empirical_full_max 1.285
_oxdiff_exptl_absorpt_empirical_full_min 0.893

loop_
_space_group_symop_operation_xyz
'x, y, z'
'x, -y, z+1/2'
'x+1/2, y+1/2, z'
'x+1/2, -y+1/2, z+1/2'

loop_
_atom_site_label
_atom_site_type_symbol
_atom_site_fract_x
_atom_site_fract_y
_atom_site_fract_z
_atom_site_U_iso_or_equiv
_atom_site_adp_type
_atom_site_occupancy
_atom_site_site_symmetry_order
_atom_site_calc_flag
_atom_site_refinement_flags_posn
_atom_site_refinement_flags_adp
_atom_site_refinement_flags_occupancy
_atom_site_disorder_assembly
_atom_site_disorder_group
O1 O 0.42476(12) 0.0441(3) 0.4094(3) 0.0723(7) Uani 1 1 d . . . . .
O2 O 0.50144(13) -0.1547(3) 0.5213(3) 0.0690(7) Uani 1 1 d . . . . .
O3 O 0.47200(15) 0.1496(3) 0.6993(3) 0.0823(9) Uani 1 1 d . . . . .
N1 N 0.56183(12) 0.3510(3) 0.3614(2) 0.0453(5) Uani 1 1 d . . . . .
N2 N 0.48426(12) -0.0065(3) 0.4708(2) 0.0491(6) Uani 1 1 d . . . . .
C1 C 0.50984(14) 0.2396(4) 0.3638(3) 0.0431(6) Uani 1 1 d . . . . .
H1A H 0.4901 0.1565 0.2922 0.052 Uiso 1 1 calc R . . . .
H1B H 0.4732 0.3175 0.3556 0.052 Uiso 1 1 calc R . . . .
C2 C 0.54000(13) 0.1292(3) 0.4870(3) 0.0384(5) Uani 1 1 d . . . . .
C3 C 0.60153(14) 0.0240(4) 0.5063(3) 0.0445(6) Uani 1 1 d . . . . .
H3 H 0.6156 -0.0802 0.5567 0.053 Uiso 1 1 calc R . . . .
C4 C 0.63570(15) 0.0772(4) 0.4527(3) 0.0509(7) Uani 1 1 d . . . . .
H4 H 0.6740 0.0095 0.4686 0.061 Uiso 1 1 calc R . . . .
C5 C 0.61690(17) 0.2400(5) 0.3677(3) 0.0557(7) Uani 1 1 d . . . . .
H5A H 0.6575 0.3158 0.3972 0.067 Uiso 1 1 calc R . . . .
H5B H 0.6027 0.1985 0.2829 0.067 Uiso 1 1 calc R . . . .
C6 C 0.58542(15) 0.5070(4) 0.4488(3) 0.0438(6) Uani 1 1 d . . . . .
H6A H 0.5454 0.5621 0.4444 0.053 Uiso 1 1 calc R . . . .
H6B H 0.6048 0.5969 0.4183 0.053 Uiso 1 1 calc R . . . .
C7 C 0.63814(13) 0.4695(3) 0.5871(2) 0.0392(6) Uani 1 1 d . . . . .
C8 C 0.70118(15) 0.5594(4) 0.6437(3) 0.0485(6) Uani 1 1 d . . . . .
H8 H 0.7091 0.6442 0.5966 0.058 Uiso 1 1 calc R . . . .
C9 C 0.75225(15) 0.5269(4) 0.7673(3) 0.0552(7) Uani 1 1 d . . . . .
H9 H 0.7937 0.5906 0.8031 0.066 Uiso 1 1 calc R . . . .
C10 C 0.74174(15) 0.4000(5) 0.8374(3) 0.0549(7) Uani 1 1 d . . . . .
H10 H 0.7763 0.3749 0.9204 0.066 Uiso 1 1 calc R . . . .
C11 C 0.67874(14) 0.3094(4) 0.7828(3) 0.0461(6) Uani 1 1 d . . . . .
H11 H 0.6716 0.2239 0.8306 0.055 Uiso 1 1 calc R . . . .
C12 C 0.62642(13) 0.3431(3) 0.6591(2) 0.0365(5) Uani 1 1 d . . . . .
C13 C 0.55861(13) 0.2417(3) 0.6086(2) 0.0368(5) Uani 1 1 d . . . . .
H13 H 0.5662 0.1523 0.6737 0.044 Uiso 1 1 calc R . . . .
C14 C 0.50095(14) 0.3701(4) 0.5943(3) 0.0413(6) Uani 1 1 d . . . . .
H14A H 0.5215 0.4856 0.6348 0.050 Uiso 1 1 calc R . . . .
H14B H 0.4696 0.3942 0.5049 0.050 Uiso 1 1 calc R . . . .
C15 C 0.45985(14) 0.2976(4) 0.6495(3) 0.0450(6) Uani 1 1 d . . . . .
C16 C 0.40508(13) 0.4172(4) 0.6438(3) 0.0427(6) Uani 1 1 d . . . . .
C17 C 0.38797(16) 0.5855(4) 0.5829(3) 0.0509(7) Uani 1 1 d . . . . .
H17 H 0.4088 0.6237 0.5389 0.061 Uiso 1 1 calc R . . . .
C18 C 0.33986(18) 0.6968(5) 0.5878(3) 0.0636(9) Uani 1 1 d . . . . .
H18 H 0.3280 0.8087 0.5460 0.076 Uiso 1 1 calc R . . . .
C19 C 0.30965(17) 0.6410(5) 0.6546(4) 0.0638(9) Uani 1 1 d . . . . .
H19 H 0.2779 0.7162 0.6587 0.077 Uiso 1 1 calc R . . . .
C20 C 0.32628(18) 0.4750(5) 0.7149(4) 0.0661(9) Uani 1 1 d . . . . .
H20 H 0.3057 0.4379 0.7596 0.079 Uiso 1 1 calc R . . . .
C21 C 0.37346(16) 0.3636(5) 0.7094(3) 0.0567(8) Uani 1 1 d . . . . .
H21 H 0.3843 0.2510 0.7501 0.068 Uiso 1 1 calc R . . . .

loop_
_atom_site_aniso_label
_atom_site_aniso_U_11
_atom_site_aniso_U_22
_atom_site_aniso_U_33
_atom_site_aniso_U_23
_atom_site_aniso_U_13
_atom_site_aniso_U_12
O1 0.0368(12) 0.0670(15) 0.0932(18) 0.0016(13) 0.0196(12) -0.0084(10)
O2 0.0726(15) 0.0360(11) 0.0980(18) 0.0073(11) 0.0439(14) -0.0060(10)
O3 0.0942(19) 0.0627(15) 0.132(2) 0.0495(16) 0.088(2) 0.0340(14)
N1 0.0519(14) 0.0443(12) 0.0392(11) -0.0011(9) 0.0233(10) -0.0014(10)
N2 0.0463(14) 0.0401(13) 0.0577(15) -0.0091(10) 0.0246(12) -0.0092(10)
C1 0.0420(14) 0.0405(14) 0.0389(14) -0.0035(10) 0.0155(12) 0.0009(10)
C2 0.0360(13) 0.0313(11) 0.0431(13) -0.0034(10) 0.0173(10) -0.0023(10)
C3 0.0443(15) 0.0329(12) 0.0483(15) -0.0054(11) 0.0185(12) 0.0029(11)
C4 0.0462(16) 0.0479(15) 0.0558(17) -0.0140(13) 0.0245(14) 0.0034(12)
C5 0.0634(18) 0.0623(18) 0.0507(16) -0.0110(14) 0.0362(15) -0.0027(14)
C6 0.0531(16) 0.0343(13) 0.0464(14) 0.0031(11) 0.0275(13) -0.0011(11)
C7 0.0448(14) 0.0318(12) 0.0430(14) -0.0060(10) 0.0243(12) -0.0015(10)
C8 0.0484(16) 0.0422(14) 0.0595(17) -0.0060(12) 0.0313(14) -0.0050(12)
C9 0.0382(15) 0.0548(16) 0.0651(19) -0.0120(14) 0.0214(14) -0.0075(12)
C10 0.0435(16) 0.0623(18) 0.0429(15) -0.0066(13) 0.0112(13) 0.0023(13)
C11 0.0484(16) 0.0466(15) 0.0392(14) -0.0002(11) 0.0199(12) 0.0029(12)
C12 0.0409(13) 0.0320(12) 0.0373(12) -0.0054(10) 0.0207(10) 0.0007(10)
C13 0.0410(14) 0.0319(12) 0.0395(13) 0.0033(9) 0.0223(11) 0.0019(10)
C14 0.0457(14) 0.0340(13) 0.0496(15) 0.0029(10) 0.0286(13) 0.0032(10)
C15 0.0453(15) 0.0421(14) 0.0498(15) 0.0067(11) 0.0263(13) 0.0021(11)
C16 0.0372(13) 0.0453(14) 0.0424(13) 0.0016(11) 0.0184(11) -0.0005(10)
C17 0.0507(17) 0.0509(16) 0.0511(16) 0.0066(13) 0.0264(14) 0.0078(13)
C18 0.0573(19) 0.0585(19) 0.068(2) 0.0107(16) 0.0273(17) 0.0202(16)
C19 0.0451(17) 0.071(2) 0.071(2) -0.0065(17) 0.0273(16) 0.0133(15)
C20 0.0572(19) 0.076(2) 0.083(2) 0.0004(18) 0.0492(19) 0.0001(16)
C21 0.0522(18) 0.0548(17) 0.070(2) 0.0098(15) 0.0364(16) 0.0030(14)

loop_
_atom_type_symbol
_atom_type_description
_atom_type_scat_dispersion_real
_atom_type_scat_dispersion_imag
_atom_type_scat_source
C C 0.0181 0.0091 'International Tables Vol C Tables 4.2.6.8 and 6.1.1.4'
H H 0.0000 0.0000 'International Tables Vol C Tables 4.2.6.8 and 6.1.1.4'
N N 0.0311 0.0180 'International Tables Vol C Tables 4.2.6.8 and 6.1.1.4'
O O 0.0492 0.0322 'International Tables Vol C Tables 4.2.6.8 and 6.1.1.4'

loop_
_geom_angle_atom_site_label_1
_geom_angle_atom_site_label_2
_geom_angle_atom_site_label_3
_geom_angle
_geom_angle_site_symmetry_1
_geom_angle_site_symmetry_3
_geom_angle_publ_flag
C1 N1 C5 111.7(2) . . ?
C1 N1 C6 114.5(2) . . ?
C5 N1 C6 114.7(2) . . ?
O1 N2 C2 117.3(2) . . ?
O2 N2 O1 123.5(3) . . ?
O2 N2 C2 119.2(2) . . ?
N1 C1 H1A 109.3 . . ?
N1 C1 H1B 109.3 . . ?
N1 C1 C2 111.6(2) . . ?
H1A C1 H1B 108.0 . . ?
C2 C1 H1A 109.3 . . ?
C2 C1 H1B 109.3 . . ?
N2 C2 C13 105.0(2) . . ?
C1 C2 N2 107.3(2) . . ?
C1 C2 C13 115.7(2) . . ?
C3 C2 N2 108.9(2) . . ?
C3 C2 C1 109.1(2) . . ?
C3 C2 C13 110.6(2) . . ?
C2 C3 H3 119.6 . . ?
C4 C3 C2 120.8(3) . . ?
C4 C3 H3 119.6 . . ?
C3 C4 H4 117.9 . . ?
C3 C4 C5 124.2(3) . . ?
C5 C4 H4 117.9 . . ?
N1 C5 C4 113.9(2) . . ?
N1 C5 H5A 108.8 . . ?
N1 C5 H5B 108.8 . . ?
C4 C5 H5A 108.8 . . ?
C4 C5 H5B 108.8 . . ?
H5A C5 H5B 107.7 . . ?
N1 C6 H6A 108.0 . . ?
N1 C6 H6B 108.0 . . ?
N1 C6 C7 117.4(2) . . ?
H6A C6 H6B 107.2 . . ?
C7 C6 H6A 108.0 . . ?
C7 C6 H6B 108.0 . . ?
C8 C7 C6 119.1(2) . . ?
C8 C7 C12 118.6(3) . . ?
C12 C7 C6 122.3(2) . . ?
C7 C8 H8 119.0 . . ?
C9 C8 C7 122.1(3) . . ?
C9 C8 H8 119.0 . . ?
C8 C9 H9 120.2 . . ?
C10 C9 C8 119.6(3) . . ?
C10 C9 H9 120.2 . . ?
C9 C10 H10 120.4 . . ?
C9 C10 C11 119.2(3) . . ?
C11 C10 H10 120.4 . . ?
C10 C11 H11 119.1 . . ?
C12 C11 C10 121.8(3) . . ?
C12 C11 H11 119.1 . . ?
C7 C12 C13 123.2(2) . . ?
C11 C12 C7 118.7(2) . . ?
C11 C12 C13 118.1(2) . . ?
C2 C13 H13 106.2 . . ?
C12 C13 C2 111.22(19) . . ?
C12 C13 H13 106.2 . . ?
C12 C13 C14 111.5(2) . . ?
C14 C13 C2 114.7(2) . . ?
C14 C13 H13 106.2 . . ?
C13 C14 H14A 108.6 . . ?
C13 C14 H14B 108.6 . . ?
H14A C14 H14B 107.5 . . ?
C15 C14 C13 114.8(2) . . ?
C15 C14 H14A 108.6 . . ?
C15 C14 H14B 108.6 . . ?
O3 C15 C14 121.0(3) . . ?
O3 C15 C16 121.1(3) . . ?
C16 C15 C14 117.9(2) . . ?
C17 C16 C15 122.6(2) . . ?
C21 C16 C15 118.5(3) . . ?
C21 C16 C17 118.8(3) . . ?
C16 C17 H17 119.9 . . ?
C18 C17 C16 120.2(3) . . ?
C18 C17 H17 119.9 . . ?
C17 C18 H18 120.1 . . ?
C19 C18 C17 119.8(3) . . ?
C19 C18 H18 120.1 . . ?
C18 C19 H19 119.8 . . ?
C20 C19 C18 120.3(3) . . ?
C20 C19 H19 119.8 . . ?
C19 C20 H20 120.0 . . ?
C19 C20 C21 120.0(3) . . ?
C21 C20 H20 120.0 . . ?
C16 C21 H21 119.6 . . ?
C20 C21 C16 120.8(3) . . ?
C20 C21 H21 119.6 . . ?

loop_
_geom_bond_atom_site_label_1
_geom_bond_atom_site_label_2
_geom_bond_distance
_geom_bond_site_symmetry_2
_geom_bond_publ_flag
O1 N2 1.214(3) . ?
O2 N2 1.211(3) . ?
O3 C15 1.205(3) . ?
N1 C1 1.447(4) . ?
N1 C5 1.459(4) . ?
N1 C6 1.468(3) . ?
N2 C2 1.538(3) . ?
C1 H1A 0.9700 . ?
C1 H1B 0.9700 . ?
C1 C2 1.535(4) . ?
C2 C3 1.502(4) . ?
C2 C13 1.566(3) . ?
C3 H3 0.9300 . ?
C3 C4 1.313(4) . ?
C4 H4 0.9300 . ?
C4 C5 1.497(5) . ?
C5 H5A 0.9700 . ?
C5 H5B 0.9700 . ?
C6 H6A 0.9700 . ?
C6 H6B 0.9700 . ?
C6 C7 1.517(4) . ?
C7 C8 1.390(4) . ?
C7 C12 1.401(4) . ?
C8 H8 0.9300 . ?
C8 C9 1.376(5) . ?
C9 H9 0.9300 . ?
C9 C10 1.373(5) . ?
C10 H10 0.9300 . ?
C10 C11 1.393(4) . ?
C11 H11 0.9300 . ?
C11 C12 1.386(4) . ?
C12 C13 1.521(3) . ?
C13 H13 0.9800 . ?
C13 C14 1.545(3) . ?
C14 H14A 0.9700 . ?
C14 H14B 0.9700 . ?
C14 C15 1.509(3) . ?
C15 C16 1.493(4) . ?
C16 C17 1.389(4) . ?
C16 C21 1.388(4) . ?
C17 H17 0.9300 . ?
C17 C18 1.388(4) . ?
C18 H18 0.9300 . ?
C18 C19 1.380(5) . ?
C19 H19 0.9300 . ?
C19 C20 1.372(5) . ?
C20 H20 0.9300 . ?
C20 C21 1.376(5) . ?
C21 H21 0.9300 . ?

loop_
_geom_torsion_atom_site_label_1
_geom_torsion_atom_site_label_2
_geom_torsion_atom_site_label_3
_geom_torsion_atom_site_label_4
_geom_torsion
_geom_torsion_site_symmetry_1
_geom_torsion_site_symmetry_2
_geom_torsion_site_symmetry_3
_geom_torsion_site_symmetry_4
_geom_torsion_publ_flag
O1 N2 C2 C1 -35.0(3) . . . . ?
O1 N2 C2 C3 -152.9(3) . . . . ?
O1 N2 C2 C13 88.6(3) . . . . ?
O2 N2 C2 C1 146.6(3) . . . . ?
O2 N2 C2 C3 28.7(4) . . . . ?
O2 N2 C2 C13 -89.8(3) . . . . ?
O3 C15 C16 C17 -177.5(3) . . . . ?
O3 C15 C16 C21 7.0(5) . . . . ?
N1 C1 C2 N2 -170.8(2) . . . . ?
N1 C1 C2 C3 -53.0(3) . . . . ?
N1 C1 C2 C13 72.4(3) . . . . ?
N1 C6 C7 C8 121.2(3) . . . . ?
N1 C6 C7 C12 -56.9(3) . . . . ?
N2 C2 C3 C4 139.9(3) . . . . ?
N2 C2 C13 C12 163.7(2) . . . . ?
N2 C2 C13 C14 -68.5(3) . . . . ?
C1 N1 C5 C4 -37.5(3) . . . . ?
C1 N1 C6 C7 80.1(3) . . . . ?
C1 C2 C3 C4 23.1(3) . . . . ?
C1 C2 C13 C12 -78.3(3) . . . . ?
C1 C2 C13 C14 49.5(3) . . . . ?
C2 C3 C4 C5 -1.3(4) . . . . ?
C2 C13 C14 C15 100.5(3) . . . . ?
C3 C2 C13 C12 46.4(3) . . . . ?
C3 C2 C13 C14 174.1(2) . . . . ?
C3 C4 C5 N1 7.6(4) . . . . ?
C5 N1 C1 C2 61.6(3) . . . . ?
C5 N1 C6 C7 -51.0(3) . . . . ?
C6 N1 C1 C2 -70.9(3) . . . . ?
C6 N1 C5 C4 94.9(3) . . . . ?
C6 C7 C8 C9 -177.6(3) . . . . ?
C6 C7 C12 C11 176.4(2) . . . . ?
C6 C7 C12 C13 -4.1(4) . . . . ?
C7 C8 C9 C10 1.0(4) . . . . ?
C7 C12 C13 C2 58.0(3) . . . . ?
C7 C12 C13 C14 -71.5(3) . . . . ?
C8 C7 C12 C11 -1.7(3) . . . . ?
C8 C7 C12 C13 177.8(2) . . . . ?
C8 C9 C10 C11 -1.5(5) . . . . ?
C9 C10 C11 C12 0.3(4) . . . . ?
C10 C11 C12 C7 1.2(4) . . . . ?
C10 C11 C12 C13 -178.2(3) . . . . ?
C11 C12 C13 C2 -122.6(2) . . . . ?
C11 C12 C13 C14 107.9(3) . . . . ?
C12 C7 C8 C9 0.6(4) . . . . ?
C12 C13 C14 C15 -131.9(2) . . . . ?
C13 C2 C3 C4 -105.2(3) . . . . ?
C13 C14 C15 O3 -0.6(4) . . . . ?
C13 C14 C15 C16 177.6(2) . . . . ?
C14 C15 C16 C17 4.3(4) . . . . ?
C14 C15 C16 C21 -171.2(3) . . . . ?
C15 C16 C17 C18 -175.7(3) . . . . ?
C15 C16 C21 C20 175.3(3) . . . . ?
C16 C17 C18 C19 0.8(5) . . . . ?
C17 C16 C21 C20 -0.4(5) . . . . ?
C17 C18 C19 C20 -0.8(6) . . . . ?
C18 C19 C20 C21 0.2(6) . . . . ?
C19 C20 C21 C16 0.4(6) . . . . ?
C21 C16 C17 C18 -0.2(5) . . . . ?
